data_4113222
loop_
_publ_author_name
'Wai-Lun Man'
'William W. Y. Lam'
'Shek-Man Yiu'
'Tai-Chu Lau'
'Shie-Ming Peng'

_publ_section_title
;
 Direct Aziridination of Alkenes by a Cationic (Salen)ruthenium(VI)
 Nitrido Complex
;
_journal_name_full 'Journal of the American Chemical Society'
_journal_page_first 15336
_journal_page_last 15337
_journal_paper_doi 10.1021/ja045845f
_journal_volume 126
_journal_year 2004
_chemical_formula_sum 'C33 H37 F6 N5 O2 P Ru'
_chemical_formula_weight 781.72
_chemical_name_systematic
; 
 ? 
;
_space_group_IT_number 2
_symmetry_cell_setting triclinic
_symmetry_space_group_name_Hall '-P 1'
_symmetry_space_group_name_H-M 'P -1'
_atom_sites_solution_hydrogens geom
_atom_sites_solution_primary direct
_atom_sites_solution_secondary difmap
_audit_creation_method SHELXL-97
_cell_angle_alpha 107.279(2)
_cell_angle_beta 96.020(2)
_cell_angle_gamma 98.386(2)
_cell_formula_units_Z 2
_cell_length_a 10.7773(8)
_cell_length_b 11.4121(9)
_cell_length_c 14.2929(11)
_cell_measurement_reflns_used 2805
_cell_measurement_temperature 295(2)
_cell_measurement_theta_max 20.31
_cell_measurement_theta_min 2.45
_cell_volume 1640.1(2)
_computing_cell_refinement 'Bruker SAINT'
_computing_data_collection 'Bruker SMART'
_computing_data_reduction 'Bruker SAINT'
_computing_molecular_graphics 'Bruker SHELXTL'
_computing_publication_material 'Bruker SHELXTL'
_computing_structure_refinement 'SHELXL-97 (Sheldrick, 1997)'
_computing_structure_solution 'SHELXS-97 (Sheldrick, 1990)'
_diffrn_ambient_temperature 295(2)
_diffrn_measured_fraction_theta_full 1.000
_diffrn_measured_fraction_theta_max 1.000
_diffrn_measurement_device_type 'BRUKER SMART APEXCCD area detector'
_diffrn_measurement_method 'omega scans'
_diffrn_radiation_monochromator graphite
_diffrn_radiation_source 'fine-focus sealed tube'
_diffrn_radiation_type MoK\a
_diffrn_radiation_wavelength 0.71073
_diffrn_reflns_av_R_equivalents 0.0547
_diffrn_reflns_av_sigmaI/netI 0.0623
_diffrn_reflns_limit_h_max 12
_diffrn_reflns_limit_h_min -12
_diffrn_reflns_limit_k_max 13
_diffrn_reflns_limit_k_min -13
_diffrn_reflns_limit_l_max 16
_diffrn_reflns_limit_l_min -16
_diffrn_reflns_number 17436
_diffrn_reflns_theta_full 25.00
_diffrn_reflns_theta_max 25.00
_diffrn_reflns_theta_min 1.51
_exptl_absorpt_coefficient_mu 0.601
_exptl_absorpt_correction_T_max 0.9822
_exptl_absorpt_correction_T_min 0.8128
_exptl_absorpt_correction_type multi-scan
_exptl_crystal_colour dark-blue
_exptl_crystal_density_diffrn 1.583
_exptl_crystal_density_meas 0
_exptl_crystal_description needle
_exptl_crystal_F_000 798
_exptl_crystal_size_max 0.36
_exptl_crystal_size_mid 0.08
_exptl_crystal_size_min 0.03
_refine_diff_density_max 0.939
_refine_diff_density_min -1.422
_refine_diff_density_rms 0.117
_refine_ls_extinction_method none
_refine_ls_goodness_of_fit_ref 1.155
_refine_ls_hydrogen_treatment mixed
_refine_ls_matrix_type full
_refine_ls_number_parameters 436
_refine_ls_number_reflns 5771
_refine_ls_number_restraints 0
_refine_ls_restrained_S_all 1.155
_refine_ls_R_factor_all 0.0911
_refine_ls_R_factor_gt 0.0752
_refine_ls_shift/su_max 0.009
_refine_ls_shift/su_mean 0.001
_refine_ls_structure_factor_coef Fsqd
_refine_ls_weighting_details 'calc w=1/[\s^2^(Fo^2^)+(0.0692P)^2^+7.3682P] where P=(Fo^2^+2Fc^2^)/3'
_refine_ls_weighting_scheme calc
_refine_ls_wR_factor_gt 0.1805
_refine_ls_wR_factor_ref 0.1903
_reflns_number_gt 4865
_reflns_number_total 5771
_reflns_threshold_expression >2sigma(I)
_cod_data_source_file ja045845fsi20040711_043317.cif
_cod_data_source_block ic10677
_cod_database_code 4113222

loop_
_symmetry_equiv_pos_as_xyz
'x, y, z'
'-x, -y, -z'

loop_
_atom_site_label
_atom_site_type_symbol
_atom_site_fract_x
_atom_site_fract_y
_atom_site_fract_z
_atom_site_U_iso_or_equiv
_atom_site_adp_type
_atom_site_occupancy
_atom_site_symmetry_multiplicity
_atom_site_calc_flag
_atom_site_refinement_flags
Ru Ru 0.42201(5) 0.29942(5) 0.22239(4) 0.0316(2) Uani 1 1 d .
O1 O 0.4437(5) 0.1857(5) 0.0912(4) 0.0456(13) Uani 1 1 d .
O2 O 0.3493(5) 0.1579(5) 0.2695(4) 0.0475(13) Uani 1 1 d .
N1 N 0.5021(6) 0.4470(6) 0.1910(5) 0.0450(16) Uani 1 1 d .
N2 N 0.3941(6) 0.4288(6) 0.3434(4) 0.0391(14) Uani 1 1 d .
N3 N 0.2339(7) 0.2960(6) 0.1647(5) 0.0499(17) Uani 1 1 d .
H3A H 0.169(8) 0.331(8) 0.218(6) 0.060 Uiso 1 1 d .
N4 N 0.5990(6) 0.2846(6) 0.2889(5) 0.0456(16) Uani 1 1 d .
N5 N 0.7387(8) 0.2131(9) 0.3678(6) 0.070(2) Uani 1 1 d .
C1 C 0.5308(8) 0.2154(7) 0.0376(6) 0.0465(19) Uani 1 1 d .
C2 C 0.5465(9) 0.1199(8) -0.0455(6) 0.054(2) Uani 1 1 d .
H2A H 0.4912 0.0434 -0.0644 0.064 Uiso 1 1 calc R
C3 C 0.6405(9) 0.1361(9) -0.0992(7) 0.062(2) Uani 1 1 d .
H3B H 0.6511 0.0695 -0.1522 0.074 Uiso 1 1 calc R
C4 C 0.7212(9) 0.2511(10) -0.0759(7) 0.063(2) Uani 1 1 d .
H4A H 0.7860 0.2619 -0.1124 0.075 Uiso 1 1 calc R
C5 C 0.7036(8) 0.3469(8) 0.0010(7) 0.056(2) Uani 1 1 d .
H5A H 0.7576 0.4238 0.0169 0.067 Uiso 1 1 calc R
C6 C 0.6045(8) 0.3343(8) 0.0589(6) 0.050(2) Uani 1 1 d .
C7 C 0.5831(8) 0.4457(8) 0.1289(6) 0.051(2) Uani 1 1 d .
H7A H 0.6296 0.5218 0.1304 0.061 Uiso 1 1 calc R
C8 C 0.4657(9) 0.5641(7) 0.2510(6) 0.049(2) Uani 1 1 d .
H8A H 0.3782 0.5625 0.2232 0.059 Uiso 1 1 calc R
C9 C 0.5427(9) 0.6864(7) 0.2534(7) 0.055(2) Uani 1 1 d .
H9A H 0.6310 0.6910 0.2787 0.066 Uiso 1 1 calc R
H9B H 0.5380 0.6916 0.1866 0.066 Uiso 1 1 calc R
C10 C 0.4934(11) 0.7938(8) 0.3183(7) 0.074(3) Uani 1 1 d .
H10A H 0.5467 0.8714 0.3213 0.089 Uiso 1 1 calc R
H10B H 0.4082 0.7935 0.2885 0.089 Uiso 1 1 calc R
C11 C 0.4904(9) 0.7890(8) 0.4217(7) 0.062(2) Uani 1 1 d .
H11A H 0.4510 0.8559 0.4581 0.074 Uiso 1 1 calc R
H11B H 0.5766 0.8015 0.4553 0.074 Uiso 1 1 calc R
C12 C 0.4169(8) 0.6642(8) 0.4211(6) 0.052(2) Uani 1 1 d .
H12A H 0.4259 0.6597 0.4881 0.063 Uiso 1 1 calc R
H12B H 0.3274 0.6587 0.3987 0.063 Uiso 1 1 calc R
C13 C 0.4628(8) 0.5566(7) 0.3549(5) 0.0438(18) Uani 1 1 d .
H13A H 0.5509 0.5615 0.3835 0.053 Uiso 1 1 calc R
C14 C 0.3232(7) 0.4079(7) 0.4045(6) 0.0406(18) Uani 1 1 d .
H14A H 0.3072 0.4771 0.4523 0.049 Uiso 1 1 calc R
C15 C 0.2652(7) 0.2862(7) 0.4066(5) 0.0418(18) Uani 1 1 d .
C16 C 0.1907(8) 0.2834(9) 0.4819(6) 0.054(2) Uani 1 1 d .
H16A H 0.1774 0.3584 0.5240 0.065 Uiso 1 1 calc R
C17 C 0.1376(9) 0.1738(10) 0.4950(7) 0.065(3) Uani 1 1 d .
H17A H 0.0904 0.1752 0.5460 0.078 Uiso 1 1 calc R
C18 C 0.1545(8) 0.0619(9) 0.4322(7) 0.059(2) Uani 1 1 d .
H18A H 0.1163 -0.0127 0.4395 0.071 Uiso 1 1 calc R
C19 C 0.2275(8) 0.0597(8) 0.3589(6) 0.054(2) Uani 1 1 d .
H19A H 0.2407 -0.0168 0.3189 0.064 Uiso 1 1 calc R
C20 C 0.2826(7) 0.1691(7) 0.3426(5) 0.0397(17) Uani 1 1 d .
C21 C 0.2521(11) 0.3262(10) -0.0038(8) 0.083(3) Uani 1 1 d .
H21A H 0.1995 0.3277 -0.0618 0.124 Uiso 1 1 calc R
H21B H 0.3017 0.2620 -0.0222 0.124 Uiso 1 1 calc R
H21C H 0.3076 0.4057 0.0262 0.124 Uiso 1 1 calc R
C22 C 0.1708(9) 0.3003(9) 0.0680(7) 0.060(2) Uani 1 1 d .
H22A H 0.0965 0.3409 0.0723 0.072 Uiso 1 1 calc R
C23 C 0.1549(8) 0.1828(8) 0.0909(6) 0.049(2) Uani 1 1 d .
H23A H 0.2039 0.1229 0.0553 0.059 Uiso 1 1 calc R
C24 C 0.0362(8) 0.1234(8) 0.1175(6) 0.052(2) Uani 1 1 d .
C25 C 0.0371(8) 0.0160(8) 0.1425(7) 0.057(2) Uani 1 1 d .
H25A H 0.1104 -0.0180 0.1415 0.069 Uiso 1 1 calc R
C26 C -0.0687(10) -0.0422(10) 0.1692(8) 0.075(3) Uani 1 1 d .
H26A H -0.0654 -0.1112 0.1907 0.090 Uiso 1 1 calc R
C27 C -0.1806(12) 0.0047(13) 0.1633(9) 0.088(4) Uani 1 1 d .
H27A H -0.2537 -0.0355 0.1783 0.106 Uiso 1 1 calc R
C28 C -0.1839(10) 0.1061(13) 0.1366(9) 0.087(4) Uani 1 1 d .
H28A H -0.2595 0.1359 0.1325 0.104 Uiso 1 1 calc R
C29 C -0.0767(10) 0.1680(10) 0.1146(8) 0.072(3) Uani 1 1 d .
H29A H -0.0802 0.2403 0.0978 0.086 Uiso 1 1 calc R
C30 C 0.7145(8) 0.3662(10) 0.3148(7) 0.062(2) Uani 1 1 d .
H30A H 0.7312 0.4400 0.2993 0.074 Uiso 1 1 calc R
C31 C 0.7983(9) 0.3233(11) 0.3653(8) 0.071(3) Uani 1 1 d .
H31A H 0.8815 0.3623 0.3933 0.085 Uiso 1 1 calc R
C32 C 0.6165(8) 0.1916(9) 0.3236(6) 0.055(2) Uani 1 1 d .
H32A H 0.5548 0.1228 0.3183 0.066 Uiso 1 1 calc R
C33 C 0.7928(13) 0.1327(13) 0.4174(11) 0.110(5) Uani 1 1 d .
H33A H 0.8806 0.1678 0.4436 0.165 Uiso 1 1 calc R
H33B H 0.7861 0.0510 0.3706 0.165 Uiso 1 1 calc R
H33C H 0.7473 0.1266 0.4705 0.165 Uiso 1 1 calc R
P1 P 0.0199(2) 0.6072(3) 0.2601(2) 0.0653(7) Uani 1 1 d .
F1 F 0.0886(14) 0.7366(9) 0.3061(11) 0.239(7) Uani 1 1 d .
F2 F -0.0481(12) 0.4749(10) 0.2119(10) 0.216(6) Uani 1 1 d .
F3 F -0.1107(9) 0.6422(14) 0.2744(10) 0.221(6) Uani 1 1 d .
F4 F 0.1439(9) 0.5668(11) 0.2448(8) 0.202(6) Uani 1 1 d .
F5 F 0.0288(15) 0.6058(14) 0.3642(8) 0.224(6) Uani 1 1 d .
F6 F 0.0034(11) 0.6172(16) 0.1571(8) 0.222(7) Uani 1 1 d .

loop_
_atom_site_aniso_label
_atom_site_aniso_U_11
_atom_site_aniso_U_22
_atom_site_aniso_U_33
_atom_site_aniso_U_23
_atom_site_aniso_U_13
_atom_site_aniso_U_12
Ru 0.0350(3) 0.0302(3) 0.0281(3) 0.0063(2) 0.0066(2) 0.0063(2)
O1 0.058(3) 0.039(3) 0.039(3) 0.010(2) 0.017(3) 0.007(2)
O2 0.053(3) 0.041(3) 0.049(3) 0.010(3) 0.019(3) 0.008(2)
N1 0.057(4) 0.040(4) 0.038(4) 0.011(3) 0.011(3) 0.009(3)
N2 0.041(3) 0.045(4) 0.029(3) 0.008(3) 0.006(3) 0.007(3)
N3 0.052(4) 0.049(4) 0.046(4) 0.012(3) 0.002(3) 0.012(3)
N4 0.046(4) 0.051(4) 0.040(4) 0.012(3) 0.008(3) 0.013(3)
N5 0.064(5) 0.098(7) 0.055(5) 0.020(5) 0.002(4) 0.052(5)
C1 0.060(5) 0.042(5) 0.043(5) 0.020(4) 0.016(4) 0.012(4)
C2 0.068(6) 0.055(5) 0.043(5) 0.014(4) 0.022(4) 0.023(4)
C3 0.079(7) 0.065(6) 0.050(5) 0.018(5) 0.028(5) 0.028(5)
C4 0.065(6) 0.080(7) 0.052(5) 0.024(5) 0.030(5) 0.019(5)
C5 0.056(5) 0.049(5) 0.063(6) 0.017(4) 0.022(4) 0.004(4)
C6 0.065(5) 0.048(5) 0.040(4) 0.014(4) 0.018(4) 0.010(4)
C7 0.064(5) 0.044(5) 0.042(5) 0.011(4) 0.011(4) 0.003(4)
C8 0.070(6) 0.038(4) 0.041(4) 0.010(4) 0.017(4) 0.009(4)
C9 0.064(6) 0.044(5) 0.057(5) 0.019(4) 0.009(4) 0.002(4)
C10 0.113(9) 0.036(5) 0.067(7) 0.011(5) 0.002(6) 0.014(5)
C11 0.073(6) 0.042(5) 0.059(6) 0.003(4) 0.002(5) 0.003(4)
C12 0.061(5) 0.053(5) 0.042(5) 0.008(4) 0.009(4) 0.024(4)
C13 0.053(5) 0.036(4) 0.036(4) 0.004(3) 0.006(4) 0.006(3)
C14 0.039(4) 0.036(4) 0.038(4) 0.001(3) 0.000(3) 0.006(3)
C15 0.036(4) 0.053(5) 0.035(4) 0.010(4) 0.008(3) 0.008(3)
C16 0.046(5) 0.064(6) 0.043(5) 0.007(4) 0.013(4) 0.000(4)
C17 0.056(6) 0.083(7) 0.061(6) 0.030(5) 0.027(5) 0.003(5)
C18 0.058(5) 0.064(6) 0.054(5) 0.024(5) 0.015(4) -0.002(4)
C19 0.054(5) 0.050(5) 0.053(5) 0.015(4) 0.011(4) -0.001(4)
C20 0.039(4) 0.044(4) 0.032(4) 0.011(3) 0.004(3) -0.002(3)
C21 0.103(9) 0.072(7) 0.066(7) 0.034(6) -0.018(6) -0.009(6)
C22 0.056(5) 0.063(6) 0.056(6) 0.018(5) -0.009(4) 0.009(4)
C23 0.048(5) 0.049(5) 0.042(5) 0.003(4) 0.004(4) 0.010(4)
C24 0.042(5) 0.060(5) 0.044(5) 0.008(4) -0.006(4) 0.005(4)
C25 0.042(5) 0.052(5) 0.074(6) 0.014(5) 0.004(4) 0.010(4)
C26 0.076(7) 0.067(7) 0.073(7) 0.021(5) -0.002(6) -0.002(6)
C27 0.073(8) 0.115(11) 0.072(8) 0.020(7) 0.014(6) 0.016(7)
C28 0.052(6) 0.114(10) 0.090(9) 0.016(8) 0.009(6) 0.035(7)
C29 0.065(7) 0.069(7) 0.074(7) 0.010(5) 0.005(5) 0.023(5)
C30 0.044(5) 0.077(7) 0.061(6) 0.019(5) 0.010(4) 0.010(5)
C31 0.038(5) 0.095(8) 0.079(7) 0.029(6) 0.007(5) 0.011(5)
C32 0.055(5) 0.061(6) 0.048(5) 0.011(4) 0.009(4) 0.018(4)
C33 0.108(10) 0.118(11) 0.120(11) 0.050(9) 0.009(8) 0.049(9)
P1 0.0572(15) 0.0674(17) 0.0664(17) 0.0144(13) 0.0170(13) 0.0054(12)
F1 0.276(16) 0.086(7) 0.289(17) -0.002(8) 0.072(13) -0.060(8)
F2 0.222(13) 0.115(8) 0.246(14) -0.017(8) 0.082(11) -0.050(8)
F3 0.103(7) 0.316(17) 0.202(12) -0.005(11) 0.046(7) 0.072(9)
F4 0.117(7) 0.254(13) 0.168(9) -0.059(8) -0.015(6) 0.113(8)
F5 0.328(18) 0.284(16) 0.101(7) 0.093(9) 0.073(9) 0.092(14)
F6 0.156(9) 0.41(2) 0.137(9) 0.158(12) 0.018(7) 0.038(11)

loop_
_atom_type_symbol
_atom_type_description
_atom_type_scat_dispersion_real
_atom_type_scat_dispersion_imag
_atom_type_scat_source
C C 0.0033 0.0016 'International Tables Vol C Tables 4.2.6.8 and 6.1.1.4'
H H 0.0000 0.0000 'International Tables Vol C Tables 4.2.6.8 and 6.1.1.4'
N N 0.0061 0.0033 'International Tables Vol C Tables 4.2.6.8 and 6.1.1.4'
O O 0.0106 0.0060 'International Tables Vol C Tables 4.2.6.8 and 6.1.1.4'
F F 0.0171 0.0103 'International Tables Vol C Tables 4.2.6.8 and 6.1.1.4'
P P 0.1023 0.0942 'International Tables Vol C Tables 4.2.6.8 and 6.1.1.4'
Ru Ru -1.2594 0.8363 'International Tables Vol C Tables 4.2.6.8 and 6.1.1.4'

loop_
_geom_angle_atom_site_label_1
_geom_angle_atom_site_label_2
_geom_angle_atom_site_label_3
_geom_angle
N1 Ru N2 82.7(3)
N1 Ru O1 91.3(2)
N2 Ru O1 172.2(2)
N1 Ru O2 173.9(2)
N2 Ru O2 92.7(2)
O1 Ru O2 93.6(2)
N1 Ru N4 90.1(3)
N2 Ru N4 93.3(2)
O1 Ru N4 91.7(2)
O2 Ru N4 86.2(2)
N1 Ru N3 97.7(3)
N2 Ru N3 86.1(3)
O1 Ru N3 89.7(2)
O2 Ru N3 85.9(2)
N4 Ru N3 172.0(3)
C1 O1 Ru 123.6(5)
C20 O2 Ru 124.9(5)
C7 N1 C8 122.8(7)
C7 N1 Ru 125.0(6)
C8 N1 Ru 112.2(5)
C14 N2 C13 122.0(6)
C14 N2 Ru 124.8(5)
C13 N2 Ru 113.2(4)
C23 N3 C22 59.0(5)
C23 N3 Ru 121.8(5)
C22 N3 Ru 133.9(6)
C32 N4 C30 105.7(7)
C32 N4 Ru 123.1(6)
C30 N4 Ru 131.0(6)
C31 N5 C32 109.2(8)
C31 N5 C33 125.8(10)
C32 N5 C33 124.8(11)
O1 C1 C2 116.8(7)
O1 C1 C6 124.4(7)
C2 C1 C6 118.8(7)
C3 C2 C1 121.7(9)
C2 C3 C4 120.7(9)
C5 C4 C3 118.7(8)
C4 C5 C6 122.4(8)
C1 C6 C7 125.1(8)
C1 C6 C5 117.3(8)
C7 C6 C5 117.5(8)
N1 C7 C6 123.9(8)
N1 C8 C9 117.8(7)
N1 C8 C13 107.2(6)
C9 C8 C13 111.1(7)
C10 C9 C8 110.3(8)
C11 C10 C9 113.1(8)
C10 C11 C12 111.2(7)
C13 C12 C11 111.8(7)
N2 C13 C12 117.2(7)
N2 C13 C8 106.5(6)
C12 C13 C8 112.8(7)
N2 C14 C15 126.0(7)
C16 C15 C20 117.3(7)
C16 C15 C14 117.1(7)
C20 C15 C14 125.5(7)
C17 C16 C15 122.3(8)
C16 C17 C18 119.6(8)
C19 C18 C17 120.4(9)
C18 C19 C20 121.8(8)
O2 C20 C19 117.6(7)
O2 C20 C15 123.8(7)
C19 C20 C15 118.6(7)
C23 C22 C21 123.3(9)
C23 C22 N3 60.0(5)
C21 C22 N3 118.3(8)
C22 C23 N3 61.0(5)
C22 C23 C24 124.9(8)
N3 C23 C24 118.8(7)
C25 C24 C29 117.8(9)
C25 C24 C23 118.6(8)
C29 C24 C23 123.6(9)
C24 C25 C26 121.4(9)
C25 C26 C27 118.6(11)
C28 C27 C26 120.6(12)
C27 C28 C29 120.9(11)
C28 C29 C24 120.6(11)
C31 C30 N4 109.8(9)
C30 C31 N5 106.3(9)
N4 C32 N5 108.8(9)
F1 P1 F5 83.8(8)
F1 P1 F4 89.0(8)
F5 P1 F4 94.7(8)
F1 P1 F2 178.8(8)
F5 P1 F2 96.8(9)
F4 P1 F2 90.0(7)
F1 P1 F6 94.1(9)
F5 P1 F6 174.9(8)
F4 P1 F6 89.8(7)
F2 P1 F6 85.4(8)
F1 P1 F3 93.7(8)
F5 P1 F3 85.1(7)
F4 P1 F3 177.2(8)
F2 P1 F3 87.3(8)
F6 P1 F3 90.5(7)

loop_
_geom_bond_atom_site_label_1
_geom_bond_atom_site_label_2
_geom_bond_distance
Ru N1 1.972(6)
Ru N2 1.996(6)
Ru O1 1.997(5)
Ru O2 2.016(5)
Ru N4 2.093(6)
Ru N3 2.097(7)
O1 C1 1.340(9)
O2 C20 1.315(9)
N1 C7 1.307(10)
N1 C8 1.488(10)
N2 C14 1.271(9)
N2 C13 1.489(10)
N3 C23 1.479(10)
N3 C22 1.492(10)
N4 C32 1.326(11)
N4 C30 1.384(11)
N5 C31 1.339(13)
N5 C32 1.355(11)
N5 C33 1.463(13)
C1 C2 1.397(11)
C1 C6 1.398(11)
C2 C3 1.358(12)
C3 C4 1.392(13)
C4 C5 1.354(12)
C5 C6 1.434(11)
C6 C7 1.432(11)
C8 C9 1.505(11)
C8 C13 1.516(11)
C9 C10 1.504(12)
C10 C11 1.498(13)
C11 C12 1.522(12)
C12 C13 1.495(10)
C14 C15 1.447(11)
C15 C16 1.413(11)
C15 C20 1.429(10)
C16 C17 1.370(12)
C17 C18 1.375(13)
C18 C19 1.371(12)
C19 C20 1.397(11)
C21 C22 1.483(14)
C22 C23 1.463(12)
C23 C24 1.497(12)
C24 C25 1.376(12)
C24 C29 1.387(12)
C25 C26 1.381(13)
C26 C27 1.393(15)
C27 C28 1.326(17)
C28 C29 1.378(16)
C30 C31 1.334(13)
P1 F1 1.471(9)
P1 F5 1.487(10)
P1 F4 1.493(8)
P1 F2 1.498(10)
P1 F6 1.504(10)
P1 F3 1.535(10)
